data_8103819
loop_
_publ_author_name
'Krivovichev, S.V.'
'Burns, P.C.'

_publ_section_title
;
 Crystal chemistry of lead oxide phosphates: crystal structures of Pb4 O
 (P O4)2, Pb8 O5 (P O4)2 and Pb10 (P O4)6 O
;
_journal_name_full 'Zeitschrift fuer Kristallographie (149,1979-)'
_journal_page_first 357
_journal_page_last 365
_journal_volume 218
_journal_year 2003
_chemical_formula_sum 'O13 P2 Pb8'
_chemical_name_systematic 'Pb8 O5 (P O4)2'
_space_group_IT_number 12
_symmetry_space_group_name_Hall '-C 2y'
_symmetry_space_group_name_H-M 'C 1 2/m 1'
_cell_angle_alpha 90
_cell_angle_beta 98.325
_cell_angle_gamma 90
_cell_formula_units_Z 4
_cell_length_a 10.6427
_cell_length_b 10.2078
_cell_length_c 14.353
_cell_volume 1542.858
_citation_journal_id_ASTM ZEKRDZ
_cod_data_source_file Krivovichev_ZEKRDZ_2003_1126.cif
_cod_data_source_block O13P2Pb8
_cod_original_cell_volume 1542.859
_cod_database_code 8103819

loop_
_symmetry_equiv_pos_as_xyz
x,y,z
-x,y,-z
-x,-y,-z
x,-y,z
x+1/2,y+1/2,z
-x+1/2,y+1/2,-z
-x+1/2,-y+1/2,-z
x+1/2,-y+1/2,z

loop_
_atom_site_label
_atom_site_type_symbol
_atom_site_fract_x
_atom_site_fract_y
_atom_site_fract_z
_atom_site_occupancy
_atom_site_U_iso_or_equiv
O8 O-2 0.4063 0.3314 0.4343 1 0.0
Pb1 Pb+2 -0.07163 0 0.30127 1 0.0
Pb6 Pb+2 0.18939 0.25685 0.29549 1 0.0
Pb3 Pb+2 0.24356 0.5 0.48889 1 0.0
O6 O-2 0.0942 0.1238 0.1345 1 0.0
P1 P+5 0.1565 0 0.0989 1 0.0
O3 O-2 0.2289 0.5 0.3381 1 0.0
P2 P+5 0 0.2541 0.5 1 0.0
O5 O-2 0.1473 0 -0.0091 1 0.0
O1 O-2 0.3077 0.3568 0.1922 1 0.0
Pb4 Pb+2 0.43609 0 0.29355 1 0.0
Pb2 Pb+2 0.33645 0 0.88633 1 0.0
O2 O-2 0.076 0.3418 0.44 1 0.0
Pb5 Pb+2 0.0908 0.24765 -0.09289 1 0.0
O4 O-2 0.0291 0.3556 0.2112 1 0.0
O7 O-2 0.2987 0 0.1423 1 0.0
